data_7023261
loop_
_publ_author_name
'Gupta, Arvind K.'
'Nagarkar, Sanjog S.'
'Boomishankar, Ramamoorthy'

_publ_section_title
;
 Zn(II) coordination polymer of an in situ generated 4-pyridyl (4Py)
 attached bis(amido)phosphate ligand, [PO2(NH4Py)2]- showing preferential
 water uptake over aliphatic alcohols.
;
_journal_issue 30
_journal_name_full 'Dalton transactions (Cambridge, England : 2003)'
_journal_page_first 10964
_journal_page_last 10970
_journal_paper_doi 10.1039/c3dt51123e
_journal_volume 42
_journal_year 2013
_chemical_formula_sum 'C16 H21 N6 O3 P'
_chemical_formula_weight 376.36
_chemical_name_systematic
; 
 ? 
;
_space_group_IT_number 7
_symmetry_cell_setting monoclinic
_symmetry_space_group_name_Hall 'P -2yc'
_symmetry_space_group_name_H-M 'P 1 c 1'
_atom_sites_solution_hydrogens geom
_atom_sites_solution_primary direct
_atom_sites_solution_secondary difmap
_audit_creation_method SHELXL-97
_cell_angle_alpha 90.00
_cell_angle_beta 110.049(3)
_cell_angle_gamma 90.00
_cell_formula_units_Z 2
_cell_length_a 10.9218(6)
_cell_length_b 9.3485(5)
_cell_length_c 9.7630(5)
_cell_measurement_reflns_used 6576
_cell_measurement_temperature 296(2)
_cell_measurement_theta_max 28.33
_cell_measurement_theta_min 2.95
_cell_volume 936.42(9)
_computing_cell_refinement 'Bruker SMART'
_computing_data_collection 'Bruker SMART'
_computing_data_reduction 'Bruker SAINT'
_computing_molecular_graphics 'Bruker SHELXTL'
_computing_publication_material 'Bruker SHELXTL'
_computing_structure_refinement 'SHELXL-97 (Sheldrick, 2008)'
_computing_structure_solution 'SHELXS-97 (Sheldrick, 2008)'
_diffrn_ambient_temperature 296(2)
_diffrn_measured_fraction_theta_full 0.981
_diffrn_measured_fraction_theta_max 0.981
_diffrn_measurement_device_type 'Bruker Smart Apex II'
_diffrn_measurement_method 'phi and omega scans'
_diffrn_radiation_monochromator graphite
_diffrn_radiation_source 'fine-focus sealed tube'
_diffrn_radiation_type MoK\a
_diffrn_radiation_wavelength 0.71073
_diffrn_reflns_av_R_equivalents 0.0742
_diffrn_reflns_av_sigmaI/netI 0.0495
_diffrn_reflns_limit_h_max 14
_diffrn_reflns_limit_h_min -14
_diffrn_reflns_limit_k_max 11
_diffrn_reflns_limit_k_min -12
_diffrn_reflns_limit_l_max 13
_diffrn_reflns_limit_l_min -13
_diffrn_reflns_number 9844
_diffrn_reflns_theta_full 28.38
_diffrn_reflns_theta_max 28.38
_diffrn_reflns_theta_min 1.98
_exptl_absorpt_coefficient_mu 0.176
_exptl_absorpt_correction_T_max 0.7457
_exptl_absorpt_correction_T_min 0.6221
_exptl_absorpt_correction_type multi-scan
_exptl_absorpt_process_details SADABS
_exptl_crystal_colour colourless
_exptl_crystal_density_diffrn 1.335
_exptl_crystal_density_method 'not measured'
_exptl_crystal_description prism
_exptl_crystal_F_000 396
_exptl_crystal_size_max 0.28
_exptl_crystal_size_mid 0.20
_exptl_crystal_size_min 0.09
_refine_diff_density_max 0.438
_refine_diff_density_min -0.448
_refine_diff_density_rms 0.062
_refine_ls_abs_structure_details 'Flack H D (1983), Acta Cryst. A39, 876-881'
_refine_ls_abs_structure_Flack -0.07(10)
_refine_ls_extinction_method none
_refine_ls_goodness_of_fit_ref 1.070
_refine_ls_hydrogen_treatment mixed
_refine_ls_matrix_type full
_refine_ls_number_parameters 243
_refine_ls_number_reflns 4083
_refine_ls_number_restraints 4
_refine_ls_restrained_S_all 1.069
_refine_ls_R_factor_all 0.0505
_refine_ls_R_factor_gt 0.0476
_refine_ls_shift/su_max 0.000
_refine_ls_shift/su_mean 0.000
_refine_ls_structure_factor_coef Fsqd
_refine_ls_weighting_details 'calc w=1/[\s^2^(Fo^2^)+(0.0870P)^2^+0.0973P] where P=(Fo^2^+2Fc^2^)/3'
_refine_ls_weighting_scheme calc
_refine_ls_wR_factor_gt 0.1361
_refine_ls_wR_factor_ref 0.1389
_reflns_number_gt 3813
_reflns_number_total 4083
_reflns_threshold_expression >2sigma(I)
_cod_data_source_file c3dt51123e.txt
_cod_data_source_block ag027c
_cod_depositor_comments
;
The following automatic conversions were performed:

'_symmetry_cell_setting' value 'Monoclinic' changed to 'monoclinic'
according to /home/saulius/struct/CIF-dictionaries/cif_core.dic
dictionary named 'cif_core.dic' version 2.4.2 from 2011-04-26.

Automatic conversion script
Id: cif_fix_values 1891 2012-01-12 08:04:46Z andrius 
;
_cod_original_sg_symbol_H-M Pc
_cod_database_code 7023261

loop_
_symmetry_equiv_pos_as_xyz
'x, y, z'
'x, -y, z+1/2'

loop_
_atom_site_label
_atom_site_type_symbol
_atom_site_fract_x
_atom_site_fract_y
_atom_site_fract_z
_atom_site_U_iso_or_equiv
_atom_site_adp_type
_atom_site_occupancy
_atom_site_symmetry_multiplicity
_atom_site_calc_flag
_atom_site_refinement_flags
P1 P 0.38467(5) 0.60150(5) 0.51467(5) 0.02935(14) Uani 1 1 d .
O1 O 0.3605(2) 0.52167(18) 0.63357(19) 0.0390(4) Uani 1 1 d .
N1 N 0.4803(2) 0.5133(2) 0.4433(2) 0.0353(4) Uani 1 1 d .
H1 H 0.4687 0.5284 0.3528 0.042 Uiso 1 1 calc R
N2 N 0.45609(19) 0.7580(2) 0.5633(2) 0.0334(4) Uani 1 1 d .
H2 H 0.5306 0.7709 0.5534 0.040 Uiso 1 1 calc R
N3 N 0.2548(2) 0.6433(2) 0.3758(2) 0.0328(4) Uani 1 1 d .
H3 H 0.2502 0.7304 0.3462 0.039 Uiso 1 1 calc R
N11 N 0.7661(3) 0.2127(3) 0.6573(3) 0.0613(7) Uani 1 1 d .
N21 N 0.3052(3) 1.1051(3) 0.7302(4) 0.0583(7) Uani 1 1 d .
N31 N -0.0623(3) 0.3873(3) 0.1361(4) 0.0628(8) Uani 1 1 d .
C11 C 0.5775(2) 0.4168(3) 0.5174(3) 0.0340(5) Uani 1 1 d .
C12 C 0.6083(3) 0.3051(3) 0.4399(3) 0.0428(6) Uani 1 1 d .
H12 H 0.5654 0.2962 0.3399 0.051 Uiso 1 1 calc R
C13 C 0.7033(3) 0.2080(3) 0.5139(4) 0.0552(7) Uani 1 1 d .
H13 H 0.7246 0.1355 0.4607 0.066 Uiso 1 1 calc R
C14 C 0.7361(3) 0.3213(4) 0.7281(4) 0.0592(8) Uani 1 1 d .
H14 H 0.7794 0.3267 0.8282 0.071 Uiso 1 1 calc R
C15 C 0.6469(3) 0.4253(4) 0.6656(3) 0.0493(7) Uani 1 1 d .
H15 H 0.6330 0.5003 0.7211 0.059 Uiso 1 1 calc R
C21 C 0.4042(3) 0.8709(3) 0.6193(3) 0.0363(5) Uani 1 1 d .
C22 C 0.4579(4) 1.0073(3) 0.6284(5) 0.0586(8) Uani 1 1 d .
H22 H 0.5285 1.0233 0.5976 0.070 Uiso 1 1 calc R
C23 C 0.4058(4) 1.1177(3) 0.6830(5) 0.0675(10) Uani 1 1 d .
H23 H 0.4432 1.2077 0.6875 0.081 Uiso 1 1 calc R
C24 C 0.2572(4) 0.9745(4) 0.7236(4) 0.0565(8) Uani 1 1 d .
H24 H 0.1880 0.9615 0.7572 0.068 Uiso 1 1 calc R
C25 C 0.3019(3) 0.8554(3) 0.6703(4) 0.0496(7) Uani 1 1 d .
H25 H 0.2634 0.7664 0.6691 0.059 Uiso 1 1 calc R
C31 C 0.1504(2) 0.5548(3) 0.2993(3) 0.0345(5) Uani 1 1 d .
C32 C 0.0575(3) 0.6069(3) 0.1724(4) 0.0537(8) Uani 1 1 d .
H32 H 0.0639 0.6990 0.1396 0.064 Uiso 1 1 calc R
C33 C -0.0441(4) 0.5187(4) 0.0967(5) 0.0670(10) Uani 1 1 d .
H33 H -0.1045 0.5543 0.0112 0.080 Uiso 1 1 calc R
C34 C 0.0270(3) 0.3399(4) 0.2587(5) 0.0611(9) Uani 1 1 d .
H34 H 0.0158 0.2485 0.2900 0.073 Uiso 1 1 calc R
C35 C 0.1358(3) 0.4171(4) 0.3434(4) 0.0502(7) Uani 1 1 d .
H35 H 0.1965 0.3775 0.4264 0.060 Uiso 1 1 calc R
O1S O 0.7219(3) 0.1952(3) 0.0924(5) 0.0832(10) Uani 1 1 d D
H1S H 0.728(6) 0.129(5) 0.147(6) 0.100 Uiso 1 1 d D
H2S H 0.791(4) 0.194(6) 0.078(7) 0.100 Uiso 1 1 d D
O2M O 0.9109(7) -0.0113(4) 0.7985(6) 0.149(2) Uani 1 1 d .
H2M H 0.8823 0.0624 0.7533 0.179 Uiso 1 1 calc R
C2S C 0.9803(7) 0.0202(7) 0.9312(7) 0.1070(19) Uani 1 1 d .
H2S1 H 1.0550 0.0748 0.9319 0.160 Uiso 1 1 calc R
H2S2 H 1.0085 -0.0663 0.9860 0.160 Uiso 1 1 calc R
H2S3 H 0.9289 0.0755 0.9743 0.160 Uiso 1 1 calc R

loop_
_atom_site_aniso_label
_atom_site_aniso_U_11
_atom_site_aniso_U_22
_atom_site_aniso_U_33
_atom_site_aniso_U_23
_atom_site_aniso_U_13
_atom_site_aniso_U_12
P1 0.0341(3) 0.0322(2) 0.0212(2) 0.0001(2) 0.0089(2) -0.0006(2)
O1 0.0499(10) 0.0427(9) 0.0252(8) 0.0026(7) 0.0137(8) -0.0037(8)
N1 0.0438(11) 0.0397(10) 0.0227(9) 0.0001(8) 0.0117(8) 0.0069(8)
N2 0.0324(9) 0.0363(9) 0.0317(10) -0.0041(8) 0.0111(8) -0.0038(7)
N3 0.0337(9) 0.0339(9) 0.0278(10) 0.0030(8) 0.0066(8) -0.0014(7)
N11 0.0591(15) 0.0595(15) 0.0533(16) 0.0127(13) 0.0037(13) 0.0174(13)
N21 0.0666(18) 0.0518(15) 0.0563(17) -0.0151(12) 0.0206(15) 0.0051(12)
N31 0.0415(13) 0.0685(19) 0.070(2) -0.0168(15) 0.0080(14) -0.0110(11)
C11 0.0349(11) 0.0368(11) 0.0293(12) 0.0034(9) 0.0098(10) 0.0018(8)
C12 0.0524(15) 0.0393(13) 0.0334(13) -0.0019(10) 0.0105(12) 0.0033(11)
C13 0.0655(18) 0.0441(14) 0.0513(18) -0.0002(13) 0.0139(15) 0.0147(13)
C14 0.0536(17) 0.077(2) 0.0363(16) 0.0065(15) 0.0013(14) 0.0114(16)
C15 0.0501(16) 0.0606(17) 0.0347(15) -0.0086(13) 0.0115(13) 0.0080(13)
C21 0.0383(12) 0.0373(12) 0.0294(12) -0.0028(9) 0.0067(10) 0.0008(9)
C22 0.0694(19) 0.0435(15) 0.074(2) -0.0130(14) 0.0385(18) -0.0151(14)
C23 0.077(2) 0.0392(15) 0.094(3) -0.0168(16) 0.039(2) -0.0120(14)
C24 0.0537(16) 0.0591(18) 0.063(2) -0.0184(15) 0.0280(16) 0.0000(13)
C25 0.0527(15) 0.0423(13) 0.0604(19) -0.0113(13) 0.0279(15) -0.0046(11)
C31 0.0320(11) 0.0410(12) 0.0315(12) -0.0033(9) 0.0121(10) 0.0000(9)
C32 0.0436(15) 0.0549(17) 0.0512(19) 0.0071(13) 0.0016(14) -0.0043(12)
C33 0.0459(16) 0.072(2) 0.063(2) 0.0007(17) -0.0072(16) -0.0060(15)
C34 0.0561(18) 0.0465(16) 0.076(3) -0.0068(17) 0.0160(17) -0.0149(14)
C35 0.0455(15) 0.0490(16) 0.0475(18) -0.0007(13) 0.0049(14) -0.0084(11)
O1S 0.0418(11) 0.0784(18) 0.126(3) 0.0179(17) 0.0240(15) -0.0035(12)
O2M 0.210(6) 0.075(2) 0.099(3) -0.011(2) -0.028(3) 0.062(3)
C2S 0.111(4) 0.111(4) 0.079(4) 0.000(3) 0.007(3) 0.034(3)

loop_
_atom_type_symbol
_atom_type_description
_atom_type_scat_dispersion_real
_atom_type_scat_dispersion_imag
_atom_type_scat_source
C C 0.0033 0.0016 'International Tables Vol C Tables 4.2.6.8 and 6.1.1.4'
H H 0.0000 0.0000 'International Tables Vol C Tables 4.2.6.8 and 6.1.1.4'
N N 0.0061 0.0033 'International Tables Vol C Tables 4.2.6.8 and 6.1.1.4'
O O 0.0106 0.0060 'International Tables Vol C Tables 4.2.6.8 and 6.1.1.4'
P P 0.1023 0.0942 'International Tables Vol C Tables 4.2.6.8 and 6.1.1.4'

loop_
_geom_angle_atom_site_label_1
_geom_angle_atom_site_label_2
_geom_angle_atom_site_label_3
_geom_angle
O1 P1 N3 115.66(11)
O1 P1 N2 114.60(11)
N3 P1 N2 102.51(10)
O1 P1 N1 112.73(10)
N3 P1 N1 105.17(11)
N2 P1 N1 104.95(11)
C11 N1 P1 125.53(17)
C21 N2 P1 124.62(16)
C31 N3 P1 128.09(17)
C14 N11 C13 116.2(3)
C24 N21 C23 115.1(3)
C33 N31 C34 115.7(3)
C15 C11 N1 123.5(2)
C15 C11 C12 117.5(2)
N1 C11 C12 119.0(2)
C13 C12 C11 119.0(3)
N11 C13 C12 123.5(3)
N11 C14 C15 125.3(3)
C14 C15 C11 118.5(3)
C25 C21 C22 116.7(3)
C25 C21 N2 123.4(2)
C22 C21 N2 119.9(2)
C23 C22 C21 119.4(3)
N21 C23 C22 124.6(3)
N21 C24 C25 125.2(3)
C21 C25 C24 118.9(3)
C35 C31 C32 118.4(3)
C35 C31 N3 122.9(2)
C32 C31 N3 118.7(2)
C33 C32 C31 118.4(3)
N31 C33 C32 125.0(4)
N31 C34 C35 124.9(3)
C31 C35 C34 117.5(3)

loop_
_geom_bond_atom_site_label_1
_geom_bond_atom_site_label_2
_geom_bond_distance
P1 O1 1.4781(17)
P1 N3 1.638(2)
P1 N2 1.649(2)
P1 N1 1.660(2)
N1 C11 1.392(3)
N2 C21 1.395(3)
N3 C31 1.399(3)
N11 C14 1.331(5)
N11 C13 1.332(5)
N21 C24 1.321(5)
N21 C23 1.335(5)
N31 C33 1.323(5)
N31 C34 1.334(5)
C11 C15 1.386(4)
C11 C12 1.397(3)
C12 C13 1.382(4)
C14 C15 1.363(5)
C21 C25 1.379(4)
C21 C22 1.394(4)
C22 C23 1.372(5)
C24 C25 1.386(4)
C31 C35 1.384(4)
C31 C32 1.392(4)
C32 C33 1.376(5)
C34 C35 1.394(4)
O2M C2S 1.291(8)

loop_
_geom_hbond_atom_site_label_D
_geom_hbond_atom_site_label_H
_geom_hbond_atom_site_label_A
_geom_hbond_distance_DH
_geom_hbond_distance_HA
_geom_hbond_distance_DA
_geom_hbond_angle_DHA
_geom_hbond_site_symmetry_A
N1 H1 O1 0.86 2.11 2.872(3) 146.9 2_564
N2 H2 O1S 0.86 2.02 2.852(3) 163.7 2_565
N3 H3 N21 0.86 2.12 2.897(3) 150.9 2_574
O1S H1S O2M 0.80(3) 2.32(6) 2.902(6) 130(5) 2_554
O1S H2S N31 0.81(3) 2.36(5) 2.877(4) 123(5) 1_655
O2M H2M N11 0.82 1.91 2.700(5) 161.5 .
